data_2003916
loop_
_publ_author_name
'Clegg, W.'
'Golding, B. T.'
'King, B. J.'
'Maude, A. B.'

_publ_section_title
;
 Four Isomeric Dioxolane Derivatives of <small>D</small>-Camphorquinone
;
_journal_issue 9
_journal_name_full 'Acta Crystallographica Section C'
_journal_page_first 1825
_journal_page_last 1829
_journal_paper_doi 10.1107/S0108270195001788
_journal_volume 51
_journal_year 1995
_chemical_formula_sum 'C13 H19 Cl O3'
_chemical_formula_weight 258.73
_chemical_name_systematic
;
 (1S,2S,4R,4'S)-4'-chloromethyl-4,7,7-trimethylbicyclo[2.2.1]heptane-
 2-spiro-2'-(1',3'-dioxolan)-3-one
;
_space_group_IT_number 4
_symmetry_cell_setting monoclinic
_symmetry_space_group_name_Hall 'P 2yb'
_symmetry_space_group_name_H-M 'P 1 21 1'
_audit_creation_method SHELXL
_cell_angle_alpha 90.00
_cell_angle_beta 92.90(2)
_cell_angle_gamma 90.00
_cell_formula_units_Z 2
_cell_length_a 7.4728(14)
_cell_length_b 7.0341(12)
_cell_length_c 12.356(2)
_cell_measurement_reflns_used 32
_cell_measurement_temperature 240(2)
_cell_measurement_theta_max 12.45
_cell_measurement_theta_min 10.56
_cell_volume 648.7(2)
_computing_cell_refinement DIF4
_computing_data_collection 'DIF4 (Stoe & Cie, 1988)'
_computing_data_reduction 'local programs'
_computing_molecular_graphics SHELXTL
_computing_publication_material 'SHELXL-93 and local programs'
_computing_structure_refinement 'SHELXL-93 (Sheldrick, 1994)'
_computing_structure_solution 'SHELXTL (Sheldrick, 1990)'
_diffrn_ambient_temperature 240(2)
_diffrn_measurement_device 'Stoe-Siemens diffractometer'
_diffrn_measurement_method '\w/\q scans with on-line profile fitting (Clegg, 1981)'
_diffrn_radiation_monochromator graphite
_diffrn_radiation_source 'fine-focus sealed tube'
_diffrn_radiation_type MoK\a
_diffrn_radiation_wavelength .71073
_diffrn_reflns_av_R_equivalents .0276
_diffrn_reflns_av_sigmaI/netI 0.0270
_diffrn_reflns_limit_h_max 8
_diffrn_reflns_limit_h_min -08
_diffrn_reflns_limit_k_max 8
_diffrn_reflns_limit_k_min -08
_diffrn_reflns_limit_l_max 14
_diffrn_reflns_limit_l_min -014
_diffrn_reflns_number 3566
_diffrn_reflns_theta_max 24.99
_diffrn_reflns_theta_min 1.65
_diffrn_standards_decay_% 0
_diffrn_standards_interval_time 60
_diffrn_standards_number 3
_exptl_absorpt_coefficient_mu .289
_exptl_absorpt_correction_type none
_exptl_crystal_colour colourless
_exptl_crystal_density_diffrn 1.325
_exptl_crystal_description block
_exptl_crystal_F_000 276
_exptl_crystal_size_max .48
_exptl_crystal_size_mid .28
_exptl_crystal_size_min .24
_refine_diff_density_max .173
_refine_diff_density_min -0.175
_refine_ls_abs_structure_details 'Flack (1983)'
_refine_ls_abs_structure_Flack -.07(6)
_refine_ls_extinction_coef .010(3)
_refine_ls_extinction_method 'F~c~^*^ = kF~c~[1+0.001xF~c~^2^\l^3^/sin(2\q)]^-1/4^'
_refine_ls_goodness_of_fit_all 1.054
_refine_ls_goodness_of_fit_obs 1.054
_refine_ls_hydrogen_treatment 'Isotropic H atoms refined with a riding model'
_refine_ls_matrix_type full
_refine_ls_number_parameters 158
_refine_ls_number_reflns 2287
_refine_ls_number_restraints 1
_refine_ls_restrained_S_all 1.054
_refine_ls_restrained_S_obs 1.054
_refine_ls_R_factor_all 0.0316
_refine_ls_R_factor_obs .0282
_refine_ls_shift/esd_max -0.001
_refine_ls_shift/esd_mean 0.000
_refine_ls_structure_factor_coef Fsqd
_refine_ls_weighting_scheme
;calc w = 1/[\s^2^(F~o~^2^)+(0.0379P)^2^+0.1598P] where P =
 (F~o~^2^+2F~c~^2^)/3
;
_refine_ls_wR_factor_all .0788
_refine_ls_wR_factor_obs .0762
_reflns_number_observed 2149
_reflns_number_total 2287
_reflns_observed_criterion >2sigma(I)
_cod_data_source_file ka1114.cif
_cod_data_source_block 1
_cod_original_sg_symbol_H-M 'P 21'
_cod_database_code 2003916

loop_
_symmetry_equiv_pos_as_xyz
'x, y, z'
'-x, y+1/2, -z'

loop_
_atom_site_aniso_label
_atom_site_aniso_U_11
_atom_site_aniso_U_22
_atom_site_aniso_U_33
_atom_site_aniso_U_12
_atom_site_aniso_U_13
_atom_site_aniso_U_23
C1 0.0331(10) 0.0260(9) 0.0317(10) 0.0031(8) -0.0033(8) 0.0015(8)
C2 0.0226(8) 0.0345(10) 0.0275(8) -0.0002(9) -0.0012(7) -0.0006(9)
C3 0.0215(8) 0.0327(10) 0.0301(9) -0.0005(7) 0.0000(7) 0.0033(8)
C4 0.0293(9) 0.0299(9) 0.0290(9) 0.0028(8) -0.0026(7) 0.0015(8)
C5 0.0288(10) 0.0426(11) 0.0340(11) 0.0014(8) -0.0071(8) 0.0007(9)
C6 0.0367(11) 0.0404(12) 0.0338(11) 0.0117(9) -0.0069(8) -0.0005(9)
C7 0.0334(9) 0.0311(9) 0.0265(8) 0.0015(9) 0.0010(7) 0.0032(9)
C8 0.0298(9) 0.0488(13) 0.0399(10) -0.0004(10) 0.0065(8) -0.0016(10)
C9 0.0536(13) 0.0530(14) 0.0331(11) -0.0010(11) 0.0050(9) 0.0089(10)
C10 0.0521(13) 0.0356(11) 0.0393(11) 0.0053(10) -0.0040(9) -0.0069(9)
O11 0.0496(9) 0.0338(8) 0.0394(8) -0.0020(7) -0.0028(7) 0.0099(7)
O12 0.0252(6) 0.0433(8) 0.0295(6) -0.0017(6) -0.0046(5) -0.0018(6)
C13 0.0429(11) 0.0367(11) 0.0304(9) -0.0056(9) -0.0033(8) -0.0042(9)
C14 0.0361(10) 0.0363(10) 0.0288(9) 0.0003(8) -0.0010(8) -0.0061(8)
O15 0.0266(6) 0.0537(10) 0.0271(6) 0.0024(6) -0.0002(5) -0.0068(6)
C16 0.0463(12) 0.0402(12) 0.0290(9) -0.0083(10) -0.0016(8) -0.0052(9)
Cl17 0.0696(4) 0.0517(3) 0.0323(3) -0.0103(3) -0.0119(2) 0.0020(3)

loop_
_atom_site_label
_atom_site_occupancy
_atom_site_fract_x
_atom_site_fract_y
_atom_site_fract_z
_atom_site_U_iso_or_equiv
_atom_site_thermal_displace_type
_atom_site_calc_flag
_atom_site_refinement_flags
_atom_site_type_symbol
C1 1 .2836(3) .5487(3) .7615(2) .0304(4) Uani d . C
H1 1 .2399(3) .4162(3) .7543(2) .037 Uiso calc R H
C2 1 .2635(2) .6670(3) .65743(13) .0283(4) Uani d . C
C3 1 .2740(2) .8734(3) .70297(15) .0281(4) Uani d . C
C4 1 .2982(2) .8543(3) .82544(15) .0295(4) Uani d . C
C5 1 .4924(3) .7764(3) .8430(2) .0354(5) Uani d . C
H5A 1 .5759(3) .8494(3) .8006(2) .043 Uiso calc R H
H5B 1 .5323(3) .7823(3) .9197(2) .043 Uiso calc R H
C6 1 .4807(3) .5679(3) .8034(2) .0373(5) Uani d . C
H6A 1 .5626(3) .5449(3) .7453(2) .045 Uiso calc R H
H6B 1 .5088(3) .4791(3) .8630(2) .045 Uiso calc R H
C7 1 .1836(2) .6724(3) .84377(14) .0303(4) Uani d . C
C8 1 -.0171(3) .7026(4) .8166(2) .0393(5) Uani d . C
H8A 1 -.0332(3) .766(2) .7471(6) .055 Uiso calc R H
H8B 1 -.0676(5) .7803(18) .8723(7) .055 Uiso calc R H
H8C 1 -.0774(4) .5805(4) .8132(12) .055 Uiso calc R H
C9 1 .2032(3) .5959(4) .9606(2) .0465(6) Uani d . C
H9A 1 .3293(3) .586(2) .9826(5) .065 Uiso calc R H
H9B 1 .148(2) .4715(11) .9638(3) .065 Uiso calc R H
H9C 1 .145(2) .6823(13) 1.0089(3) .065 Uiso calc R H
C10 1 .2591(3) 1.0343(3) .8870(2) .0426(5) Uani d . C
H10A 1 .268(2) 1.0086(6) .9642(2) .060 Uiso calc R H
H10B 1 .1391(8) 1.0781(13) .8664(10) .060 Uiso calc R H
H10C 1 .3453(13) 1.1315(7) .8699(10) .060 Uiso calc R H
O11 1 .2691(2) 1.0160(2) .64893(12) .0411(4) Uani d . O
O12 1 .0983(2) .6396(2) .59787(10) .0329(3) Uani d . O
C13 1 .1362(3) .5078(3) .5137(2) .0369(5) Uani d . C
H13A 1 .0466(3) .5159(3) .4532(2) .044 Uiso calc R H
H13B 1 .1412(3) .3769(3) .5410(2) .044 Uiso calc R H
C14 1 .3182(3) .5746(3) .4808(2) .0338(4) Uani d . C
H14 1 .3858(3) .4682(3) .4498(2) .041 Uiso calc R H
O15 1 .4012(2) .6339(2) .58329(10) .0358(4) Uani d . O
C16 1 .3138(3) .7433(3) .4055(2) .0386(5) Uani d . C
H16A 1 .4360(3) .7899(3) .3974(2) .046 Uiso calc R H
H16B 1 .2439(3) .8459(3) .4364(2) .046 Uiso calc R H
Cl17 1 .21572(8) .67850(8) .27543(4) .0517(2) Uani d . Cl

loop_
_atom_type_symbol
_atom_type_description
_atom_type_scat_source
_atom_type_scat_dispersion_real
_atom_type_scat_dispersion_imag
C C 'International Tables Vol C Tables 4.2.6.8 and 6.1.1.4' .0033 .0016
H H 'International Tables Vol C Tables 4.2.6.8 and 6.1.1.4' .0000 .0000
O O 'International Tables Vol C Tables 4.2.6.8 and 6.1.1.4' .0106 .0060
Cl Cl 'International Tables Vol C Tables 4.2.6.8 and 6.1.1.4' .1484 .1585

loop_
_geom_angle_atom_site_label_1
_geom_angle_atom_site_label_2
_geom_angle_atom_site_label_3
_geom_angle
_geom_angle_publ_flag
C2 C1 C6 106.6(2) ?
C2 C1 C7 102.38(15) ?
C6 C1 C7 102.31(15) ?
O12 C2 O15 106.31(13) yes
O12 C2 C1 114.0(2) ?
O15 C2 C1 113.9(2) ?
O12 C2 C3 109.93(15) ?
O15 C2 C3 111.02(15) ?
C1 C2 C3 101.66(14) ?
O11 C3 C4 128.6(2) ?
O11 C3 C2 125.2(2) ?
C4 C3 C2 106.17(15) ?
C10 C4 C3 114.2(2) ?
C10 C4 C5 115.3(2) ?
C3 C4 C5 103.46(15) ?
C10 C4 C7 119.4(2) ?
C3 C4 C7 100.25(14) ?
C5 C4 C7 101.8(2) ?
C6 C5 C4 104.6(2) ?
C1 C6 C5 103.1(2) ?
C8 C7 C9 107.4(2) ?
C8 C7 C1 115.5(2) ?
C9 C7 C1 113.0(2) ?
C8 C7 C4 113.0(2) ?
C9 C7 C4 113.3(2) ?
C1 C7 C4 94.50(14) ?
C2 O12 C13 105.43(14) yes
O12 C13 C14 102.0(2) yes
O15 C14 C16 108.0(2) yes
O15 C14 C13 101.85(15) yes
C16 C14 C13 114.7(2) yes
C2 O15 C14 108.55(13) yes
C14 C16 Cl17 110.39(14) yes

loop_
_geom_bond_atom_site_label_1
_geom_bond_atom_site_label_2
_geom_bond_distance
_geom_bond_publ_flag
C1 C2 1.533(3) ?
C1 C6 1.543(3) ?
C1 C7 1.558(3) ?
C2 O12 1.418(2) yes
C2 O15 1.431(2) yes
C2 C3 1.557(3) ?
C3 O11 1.204(2) ?
C3 C4 1.521(3) ?
C4 C10 1.513(3) ?
C4 C5 1.556(3) ?
C4 C7 1.563(3) ?
C5 C6 1.547(3) ?
C7 C8 1.536(3) ?
C7 C9 1.540(3) ?
O12 C13 1.432(2) yes
C13 C14 1.515(3) yes
C14 O15 1.443(2) yes
C14 C16 1.507(3) yes
C16 Cl17 1.791(2) yes

loop_
_geom_torsion_atom_site_label_1
_geom_torsion_atom_site_label_2
_geom_torsion_atom_site_label_3
_geom_torsion_atom_site_label_4
_geom_torsion
_geom_torsion_publ_flag
C2 O12 C13 C14 -39.4(2) no
O12 C13 C14 O15 35.9(2) no
C13 C14 O15 C2 -20.0(2) no
C14 O15 C2 O12 -3.6(2) no
O15 C2 O12 C13 27.6(2) no

loop_
_cod_related_entry_id
_cod_related_entry_database
_cod_related_entry_code
1 ChemSpider 21187196
